data_4303695
loop_
_publ_author_name
'Fengli Liu'
'Sumod A. Pullarkat'
'Kien-Wee Tan'
'Yongxin Li'
'Pak-Hing Leung'

_publ_section_title
;
Organoplatinum Complex Promoted the Asymmetric Endo Stereochemically
Controlled Diels-Alder Reaction between 3-Diphenylphosphinofuran and
Diphenylvinylphosphine
;
_journal_name_full 'Inorganic Chemistry'
_journal_page_first 11394
_journal_page_last 11398
_journal_paper_doi 10.1021/ic9014543
_journal_volume 48
_journal_year 2009
_chemical_absolute_configuration ad
_chemical_formula_sum 'C30 H26 Cl2 O P2 Pt'
_chemical_formula_weight 730.44
_chemical_name_systematic
;

 ?

;
_space_group_IT_number 4
_symmetry_cell_setting monoclinic
_symmetry_space_group_name_Hall 'P 2yb'
_symmetry_space_group_name_H-M 'P 1 21 1'
_atom_sites_solution_hydrogens geom
_atom_sites_solution_primary direct
_atom_sites_solution_secondary difmap
_audit_creation_method SHELXL-97
_cell_angle_alpha 90.00
_cell_angle_beta 90.983(2)
_cell_angle_gamma 90.00
_cell_formula_units_Z 4
_cell_length_a 11.1119(5)
_cell_length_b 17.0141(6)
_cell_length_c 14.4999(6)
_cell_measurement_reflns_used 7862
_cell_measurement_temperature 173(2)
_cell_measurement_theta_max 30.46
_cell_measurement_theta_min 2.33
_cell_volume 2740.93(19)
_computing_cell_refinement 'Bruker SMART'
_computing_data_collection 'Bruker SMART'
_computing_data_reduction 'Bruker SAINT'
_computing_molecular_graphics 'Bruker SHELXTL'
_computing_publication_material 'Bruker SHELXTL'
_computing_structure_refinement 'SHELXL-97 (Sheldrick, 1997)'
_computing_structure_solution 'SHELXS-97 (Sheldrick, 1990)'
_diffrn_ambient_temperature 173(2)
_diffrn_measured_fraction_theta_full 1.000
_diffrn_measured_fraction_theta_max 1.000
_diffrn_measurement_device_type 'CCD area detector'
_diffrn_measurement_method 'phi and omega scans'
_diffrn_radiation_monochromator graphite
_diffrn_radiation_source 'fine-focus sealed tube'
_diffrn_radiation_type MoK\a
_diffrn_radiation_wavelength 0.71073
_diffrn_reflns_av_R_equivalents 0.0286
_diffrn_reflns_av_sigmaI/netI 0.0403
_diffrn_reflns_limit_h_max 14
_diffrn_reflns_limit_h_min -14
_diffrn_reflns_limit_k_max 22
_diffrn_reflns_limit_k_min -22
_diffrn_reflns_limit_l_max 19
_diffrn_reflns_limit_l_min -19
_diffrn_reflns_number 48195
_diffrn_reflns_theta_full 28.00
_diffrn_reflns_theta_max 28.00
_diffrn_reflns_theta_min 1.40
_exptl_absorpt_coefficient_mu 5.454
_exptl_absorpt_correction_T_max 0.4951
_exptl_absorpt_correction_T_min 0.3426
_exptl_absorpt_correction_type multi-scan
_exptl_crystal_colour colourless
_exptl_crystal_density_diffrn 1.770
_exptl_crystal_density_meas 0
_exptl_crystal_density_method 'not measured'
_exptl_crystal_description fragment
_exptl_crystal_F_000 1424
_exptl_crystal_size_max 0.25
_exptl_crystal_size_mid 0.20
_exptl_crystal_size_min 0.15
_refine_diff_density_max 0.794
_refine_diff_density_min -0.590
_refine_diff_density_rms 0.072
_refine_ls_abs_structure_details 'Flack H D (1983), Acta Cryst. A39, 876-881'
_refine_ls_abs_structure_Flack 0.003(2)
_refine_ls_extinction_method none
_refine_ls_goodness_of_fit_ref 0.947
_refine_ls_hydrogen_treatment constr
_refine_ls_matrix_type full
_refine_ls_number_parameters 649
_refine_ls_number_reflns 12971
_refine_ls_number_restraints 85
_refine_ls_restrained_S_all 0.945
_refine_ls_R_factor_all 0.0198
_refine_ls_R_factor_gt 0.0181
_refine_ls_shift/su_max 0.003
_refine_ls_shift/su_mean 0.000
_refine_ls_structure_factor_coef Fsqd
_refine_ls_weighting_details 'calc w=1/[\s^2^(Fo^2^)+(0.0000P)^2^+0.0000P] where P=(Fo^2^+2Fc^2^)/3'
_refine_ls_weighting_scheme calc
_refine_ls_wR_factor_gt 0.0381
_refine_ls_wR_factor_ref 0.0388
_reflns_number_gt 12377
_reflns_number_total 12971
_reflns_threshold_expression >2sigma(I)
_cod_data_source_file ic9014543_si_001_1.cif
_cod_data_source_block leung165m
_cod_depositor_comments
;
The following automatic conversions were performed:
'_symmetry_cell_setting' value 'Monoclinic' changed to 'monoclinic'
according to '/home/saulius/struct/CIF-dictionaries/cif_core.dic'
dictionary named 'cif_core.dic' version 2.4.1 from 2010-06-29.

Automatic conversion script
Id: cif_fix_enum 1527 2010-12-29 10:47:43Z saulius 
;
_cod_database_code 4303695

loop_
_symmetry_equiv_pos_as_xyz
'x, y, z'
'-x, y+1/2, -z'

loop_
_atom_site_label
_atom_site_type_symbol
_atom_site_fract_x
_atom_site_fract_y
_atom_site_fract_z
_atom_site_U_iso_or_equiv
_atom_site_adp_type
_atom_site_occupancy
_atom_site_symmetry_multiplicity
_atom_site_calc_flag
_atom_site_refinement_flags
_atom_site_disorder_assembly
_atom_site_disorder_group
Pt1 Pt 0.831211(9) 0.421055(6) 0.863983(7) 0.01962(3) Uani 1 1 d . . .
Pt2 Pt 0.430973(9) 0.451135(6) 0.359054(7) 0.01866(3) Uani 1 1 d . . .
Cl1 Cl 0.65678(7) 0.35330(5) 0.90794(6) 0.0356(2) Uani 1 1 d . . .
Cl2 Cl 0.92365(7) 0.38859(5) 1.00606(5) 0.02760(16) Uani 1 1 d . . .
Cl3 Cl 0.33698(7) 0.50266(6) 0.48966(6) 0.0371(2) Uani 1 1 d . . .
Cl4 Cl 0.60962(7) 0.51666(5) 0.40250(6) 0.03284(19) Uani 1 1 d . . .
P1 P 0.73503(6) 0.45022(5) 0.73205(5) 0.02259(15) Uani 1 1 d . . .
P2 P 1.00683(7) 0.47912(5) 0.83288(5) 0.01939(15) Uani 1 1 d . . .
P3 P 0.25753(7) 0.38904(5) 0.32921(5) 0.01889(15) Uani 1 1 d . . .
P4 P 0.52929(6) 0.41241(5) 0.23423(5) 0.02095(16) Uani 1 1 d . . .
C1 C 0.6139(3) 0.52043(18) 0.7440(2) 0.0237(7) Uani 1 1 d . . .
C2 C 0.5732(3) 0.5415(2) 0.8309(2) 0.0335(8) Uani 1 1 d . . .
H2 H 0.6082 0.5185 0.8847 0.040 Uiso 1 1 calc R . .
C3 C 0.4814(3) 0.5961(2) 0.8384(3) 0.0396(9) Uani 1 1 d . . .
H3 H 0.4549 0.6115 0.8977 0.048 Uiso 1 1 calc R . .
C4 C 0.4281(3) 0.6284(2) 0.7603(3) 0.0393(9) Uani 1 1 d . . .
H4 H 0.3641 0.6650 0.7660 0.047 Uiso 1 1 calc R . .
C5 C 0.4675(3) 0.6078(2) 0.6748(3) 0.0386(9) Uani 1 1 d . . .
H5 H 0.4302 0.6300 0.6214 0.046 Uiso 1 1 calc R . .
C6 C 0.5620(3) 0.5546(2) 0.6655(2) 0.0322(8) Uani 1 1 d . . .
H6 H 0.5907 0.5416 0.6061 0.039 Uiso 1 1 calc R . .
C7 C 0.6774(3) 0.36444(19) 0.6717(2) 0.0289(7) Uani 1 1 d . . .
C8 C 0.5668(3) 0.3636(2) 0.6258(3) 0.0390(9) Uani 1 1 d . . .
H8 H 0.5196 0.4101 0.6231 0.047 Uiso 1 1 calc R . .
C9 C 0.5246(4) 0.2960(3) 0.5841(3) 0.0504(11) Uani 1 1 d . . .
H9 H 0.4487 0.2964 0.5530 0.061 Uiso 1 1 calc R . .
C10 C 0.5916(5) 0.2279(3) 0.5870(3) 0.0570(12) Uani 1 1 d . . .
H10 H 0.5599 0.1807 0.5616 0.068 Uiso 1 1 calc R . .
C11 C 0.7046(6) 0.2289(3) 0.6270(4) 0.0731(16) Uani 1 1 d . . .
H11 H 0.7537 0.1832 0.6256 0.088 Uiso 1 1 calc R . .
C12 C 0.7473(4) 0.2977(2) 0.6700(3) 0.0562(12) Uani 1 1 d . . .
H12 H 0.8251 0.2982 0.6981 0.067 Uiso 1 1 calc R . .
C13 C 0.8338(3) 0.4980(2) 0.6526(2) 0.0270(7) Uani 1 1 d . . .
C14 C 0.8874(3) 0.4720(2) 0.5780(2) 0.0369(8) Uani 1 1 d . . .
H14 H 0.8635 0.4286 0.5407 0.044 Uiso 1 1 calc R . .
C15 C 0.9944(3) 0.5253(2) 0.5639(2) 0.0378(9) Uani 1 1 d . . .
H15 H 1.0273 0.5257 0.5001 0.045 Uiso 1 1 calc R . .
C16 C 1.0844(3) 0.5020(2) 0.6410(2) 0.0359(9) Uani 1 1 d . . .
H16A H 1.1650 0.5248 0.6306 0.043 Uiso 1 1 calc R . .
H16B H 1.0914 0.4442 0.6467 0.043 Uiso 1 1 calc R . .
C17 C 1.0248(3) 0.53846(19) 0.7263(2) 0.0252(7) Uani 1 1 d . . .
H17 H 1.0743 0.5854 0.7441 0.030 Uiso 1 1 calc R . .
C18 C 0.9060(3) 0.5705(2) 0.6818(2) 0.0296(7) Uani 1 1 d . . .
H18 H 0.8615 0.6096 0.7198 0.035 Uiso 1 1 calc R . .
C19 C 1.1304(2) 0.40932(18) 0.82567(19) 0.0214(6) Uani 1 1 d . . .
C20 C 1.1079(3) 0.32923(18) 0.8262(2) 0.0251(7) Uani 1 1 d . . .
H20 H 1.0283 0.3106 0.8350 0.030 Uiso 1 1 calc R . .
C21 C 1.2009(3) 0.2763(2) 0.8140(2) 0.0354(8) Uani 1 1 d . . .
H21 H 1.1846 0.2215 0.8144 0.042 Uiso 1 1 calc R . .
C22 C 1.3170(3) 0.3025(3) 0.8013(3) 0.0428(10) Uani 1 1 d . . .
H22 H 1.3804 0.2659 0.7925 0.051 Uiso 1 1 calc R . .
C23 C 1.3404(3) 0.3819(3) 0.8014(3) 0.0440(10) Uani 1 1 d . . .
H23 H 1.4204 0.4002 0.7938 0.053 Uiso 1 1 calc R . .
C24 C 1.2484(3) 0.4349(2) 0.8124(2) 0.0355(8) Uani 1 1 d . . .
H24 H 1.2652 0.4896 0.8110 0.043 Uiso 1 1 calc R . .
C25 C 1.0475(3) 0.55228(18) 0.9203(2) 0.0244(7) Uani 1 1 d . . .
C26 C 1.1466(4) 0.5467(2) 0.9773(3) 0.0427(10) Uani 1 1 d . . .
H26 H 1.1960 0.5012 0.9751 0.051 Uiso 1 1 calc R . .
C27 C 1.1758(4) 0.6079(3) 1.0390(3) 0.0600(13) Uani 1 1 d . . .
H27 H 1.2445 0.6033 1.0785 0.072 Uiso 1 1 calc R . .
C28 C 1.1059(4) 0.6739(2) 1.0423(3) 0.0483(11) Uani 1 1 d . . .
H28 H 1.1278 0.7162 1.0820 0.058 Uiso 1 1 calc R . .
C29 C 1.0029(4) 0.6785(2) 0.9875(3) 0.0379(9) Uani 1 1 d . . .
H29 H 0.9521 0.7232 0.9917 0.045 Uiso 1 1 calc R . .
C30 C 0.9734(3) 0.61887(19) 0.9268(2) 0.0301(7) Uani 1 1 d . . .
H30 H 0.9028 0.6228 0.8892 0.036 Uiso 1 1 calc R . .
C31 C 0.1294(2) 0.4546(2) 0.3188(2) 0.0242(6) Uani 1 1 d . . .
C32 C 0.0131(3) 0.4248(2) 0.3249(3) 0.0436(9) Uani 1 1 d . . .
H32 H 0.0009 0.3710 0.3395 0.052 Uiso 1 1 calc R . .
C33 C -0.0852(3) 0.4742(3) 0.3094(3) 0.0558(12) Uani 1 1 d . . .
H33 H -0.1646 0.4545 0.3158 0.067 Uiso 1 1 calc R . .
C34 C -0.0679(4) 0.5507(3) 0.2850(3) 0.0494(12) Uani 1 1 d . . .
H34 H -0.1349 0.5832 0.2698 0.059 Uiso 1 1 calc R . .
C35 C 0.0452(4) 0.5804(2) 0.2826(3) 0.0514(11) Uani 1 1 d . . .
H35 H 0.0565 0.6344 0.2689 0.062 Uiso 1 1 calc R . .
C36 C 0.1444(3) 0.5333(2) 0.2997(3) 0.0373(8) Uani 1 1 d . . .
H36 H 0.2230 0.5552 0.2982 0.045 Uiso 1 1 calc R . .
C37 C 0.2270(3) 0.31866(19) 0.4204(2) 0.0266(7) Uani 1 1 d U . .
C38 C 0.1561(4) 0.3367(3) 0.4934(3) 0.0580(12) Uani 1 1 d U . .
H38 H 0.1169 0.3863 0.4956 0.070 Uiso 1 1 calc R . .
C39 C 0.1410(6) 0.2838(3) 0.5632(3) 0.0870(19) Uani 1 1 d U . .
H39 H 0.0918 0.2972 0.6138 0.104 Uiso 1 1 calc R . .
C40 C 0.1961(5) 0.2116(3) 0.5611(3) 0.0689(15) Uani 1 1 d U . .
H40 H 0.1841 0.1749 0.6095 0.083 Uiso 1 1 calc R . .
C41 C 0.2669(4) 0.1931(2) 0.4902(3) 0.0514(11) Uani 1 1 d U . .
H41 H 0.3058 0.1434 0.4883 0.062 Uiso 1 1 calc R . .
C42 C 0.2827(3) 0.2464(2) 0.4205(3) 0.0391(9) Uani 1 1 d U . .
H42 H 0.3334 0.2330 0.3708 0.047 Uiso 1 1 calc R . .
C43 C 0.2416(3) 0.3277(2) 0.2254(2) 0.0262(7) Uani 1 1 d . . .
H43 H 0.1887 0.2827 0.2426 0.031 Uiso 1 1 calc R . .
C44 C 0.1834(3) 0.3652(2) 0.1386(2) 0.0357(9) Uani 1 1 d . . .
H44A H 0.1821 0.4233 0.1429 0.043 Uiso 1 1 calc R . .
H44B H 0.1006 0.3456 0.1276 0.043 Uiso 1 1 calc R . .
C45 C 0.2702(3) 0.3366(2) 0.0632(2) 0.0367(9) Uani 1 1 d . . .
H45 H 0.2359 0.3357 -0.0010 0.044 Uiso 1 1 calc R . .
C46 C 0.3813(3) 0.3878(2) 0.0773(2) 0.0372(8) Uani 1 1 d . . .
H46 H 0.4075 0.4299 0.0396 0.045 Uiso 1 1 calc R . .
C47 C 0.4342(3) 0.3602(2) 0.1551(2) 0.0298(8) Uani 1 1 d . . .
C48 C 0.3561(3) 0.2913(2) 0.1842(2) 0.0294(7) Uani 1 1 d . . .
H48 H 0.3976 0.2511 0.2239 0.035 Uiso 1 1 calc R . .
C49 C 0.6535(3) 0.34579(18) 0.2586(2) 0.0217(6) Uani 1 1 d . . .
C50 C 0.7224(3) 0.3148(2) 0.1876(2) 0.0305(8) Uani 1 1 d . . .
H50 H 0.7024 0.3263 0.1250 0.037 Uiso 1 1 calc R . .
C51 C 0.8208(3) 0.2668(2) 0.2092(3) 0.0422(10) Uani 1 1 d . . .
H51 H 0.8700 0.2477 0.1611 0.051 Uiso 1 1 calc R . .
C52 C 0.8474(3) 0.2468(2) 0.2983(3) 0.0411(10) Uani 1 1 d . . .
H52 H 0.9145 0.2139 0.3117 0.049 Uiso 1 1 calc R . .
C53 C 0.7771(3) 0.2742(2) 0.3691(3) 0.0396(9) Uani 1 1 d . . .
H53 H 0.7943 0.2587 0.4308 0.047 Uiso 1 1 calc R . .
C54 C 0.6813(3) 0.3243(2) 0.3500(2) 0.0323(8) Uani 1 1 d . . .
H54 H 0.6344 0.3441 0.3989 0.039 Uiso 1 1 calc R . .
C55 C 0.5800(3) 0.49662(19) 0.1697(2) 0.0278(7) Uani 1 1 d . . .
C56 C 0.5025(4) 0.5617(2) 0.1653(3) 0.0412(9) Uani 1 1 d . . .
H56 H 0.4303 0.5612 0.1994 0.049 Uiso 1 1 calc R . .
C57 C 0.5294(4) 0.6258(2) 0.1128(3) 0.0531(12) Uani 1 1 d . . .
H57 H 0.4753 0.6690 0.1094 0.064 Uiso 1 1 calc R . .
C58 C 0.6363(4) 0.6275(3) 0.0644(3) 0.0536(12) Uani 1 1 d . . .
H58 H 0.6555 0.6717 0.0273 0.064 Uiso 1 1 calc R . .
C59 C 0.7139(4) 0.5649(3) 0.0707(3) 0.0529(12) Uani 1 1 d . . .
H59 H 0.7879 0.5670 0.0389 0.063 Uiso 1 1 calc R . .
C60 C 0.6872(3) 0.4992(2) 0.1219(2) 0.0365(9) Uani 1 1 d . . .
H60 H 0.7415 0.4560 0.1244 0.044 Uiso 1 1 calc R . .
O1 O 0.9491(2) 0.59922(16) 0.59594(17) 0.0379(6) Uani 1 1 d . . .
O2 O 0.3099(2) 0.26277(15) 0.09815(17) 0.0390(6) Uani 1 1 d . . .

loop_
_atom_site_aniso_label
_atom_site_aniso_U_11
_atom_site_aniso_U_22
_atom_site_aniso_U_33
_atom_site_aniso_U_23
_atom_site_aniso_U_13
_atom_site_aniso_U_12
Pt1 0.01634(5) 0.02243(5) 0.02008(6) 0.00369(5) -0.00035(4) 0.00103(4)
Pt2 0.01642(5) 0.02211(5) 0.01744(5) -0.00472(4) -0.00015(4) -0.00131(4)
Cl1 0.0220(4) 0.0448(5) 0.0400(5) 0.0126(4) 0.0002(3) -0.0081(4)
Cl2 0.0241(4) 0.0359(4) 0.0227(4) 0.0097(3) -0.0013(3) 0.0018(3)
Cl3 0.0273(4) 0.0549(6) 0.0294(4) -0.0235(4) 0.0049(3) -0.0043(4)
Cl4 0.0220(4) 0.0410(5) 0.0354(5) -0.0137(4) -0.0008(3) -0.0094(3)
P1 0.0210(4) 0.0248(4) 0.0219(4) 0.0003(4) -0.0026(3) 0.0014(3)
P2 0.0188(4) 0.0189(4) 0.0206(4) 0.0033(3) 0.0016(3) 0.0017(3)
P3 0.0190(4) 0.0194(4) 0.0182(4) -0.0028(3) -0.0006(3) -0.0011(3)
P4 0.0209(4) 0.0237(4) 0.0183(4) -0.0002(3) 0.0024(3) -0.0006(3)
C1 0.0204(15) 0.0226(16) 0.0280(17) -0.0018(13) -0.0036(13) -0.0005(12)
C2 0.0326(19) 0.037(2) 0.0310(19) 0.0002(15) -0.0060(15) 0.0037(15)
C3 0.039(2) 0.037(2) 0.043(2) -0.0115(17) 0.0007(18) 0.0077(17)
C4 0.033(2) 0.0270(19) 0.057(3) -0.0052(17) -0.0137(18) 0.0072(15)
C5 0.040(2) 0.034(2) 0.042(2) -0.0034(17) -0.0188(18) 0.0057(17)
C6 0.037(2) 0.0310(19) 0.0285(18) 0.0001(15) -0.0070(15) 0.0062(15)
C7 0.0358(19) 0.0281(18) 0.0229(16) -0.0010(14) -0.0029(14) -0.0015(14)
C8 0.032(2) 0.042(2) 0.043(2) -0.0081(17) -0.0023(17) -0.0029(16)
C9 0.044(2) 0.055(3) 0.052(3) -0.022(2) -0.008(2) -0.008(2)
C10 0.086(4) 0.040(2) 0.045(3) -0.010(2) -0.009(2) -0.023(2)
C11 0.115(5) 0.031(2) 0.072(4) -0.011(2) -0.031(3) 0.018(3)
C12 0.066(3) 0.038(2) 0.063(3) -0.012(2) -0.027(2) 0.015(2)
C13 0.0275(17) 0.0298(18) 0.0237(17) 0.0065(14) -0.0017(13) 0.0042(14)
C14 0.044(2) 0.046(2) 0.0208(17) 0.0013(15) -0.0008(14) 0.0011(17)
C15 0.040(2) 0.050(2) 0.0242(18) 0.0065(16) 0.0052(15) 0.0033(18)
C16 0.036(2) 0.047(2) 0.0246(18) 0.0074(16) 0.0077(15) 0.0031(16)
C17 0.0233(16) 0.0258(17) 0.0266(17) 0.0047(13) 0.0038(13) 0.0013(13)
C18 0.0323(19) 0.0329(19) 0.0236(17) 0.0099(14) 0.0018(14) 0.0039(15)
C19 0.0176(13) 0.0255(17) 0.0213(14) 0.0033(12) 0.0009(11) 0.0027(12)
C20 0.0258(17) 0.0266(17) 0.0228(16) -0.0003(13) -0.0024(13) 0.0041(13)
C21 0.046(2) 0.0314(19) 0.0287(19) -0.0018(15) -0.0002(16) 0.0118(16)
C22 0.036(2) 0.057(3) 0.036(2) 0.0052(19) 0.0065(17) 0.0232(19)
C23 0.0193(17) 0.058(3) 0.056(2) 0.014(2) 0.0106(16) 0.0065(17)
C24 0.0248(16) 0.037(2) 0.045(2) 0.0081(16) 0.0046(14) 0.0010(14)
C25 0.0266(17) 0.0232(16) 0.0235(16) 0.0024(13) 0.0032(13) -0.0066(13)
C26 0.048(2) 0.035(2) 0.044(2) -0.0092(17) -0.0127(19) 0.0083(18)
C27 0.062(3) 0.058(3) 0.059(3) -0.017(2) -0.023(2) 0.000(2)
C28 0.063(3) 0.033(2) 0.049(3) -0.0125(19) 0.004(2) -0.007(2)
C29 0.051(2) 0.0264(19) 0.037(2) -0.0017(15) 0.0126(18) -0.0007(16)
C30 0.0322(18) 0.0263(17) 0.0320(18) 0.0010(14) 0.0077(15) 0.0009(14)
C31 0.0190(14) 0.0279(15) 0.0257(15) -0.0084(14) 0.0001(11) -0.0009(13)
C32 0.0241(16) 0.042(2) 0.065(2) -0.017(2) -0.0018(16) -0.0051(17)
C33 0.0229(19) 0.063(3) 0.081(3) -0.030(3) -0.0078(19) 0.0032(19)
C34 0.031(2) 0.056(3) 0.060(3) -0.022(2) -0.0148(19) 0.0228(19)
C35 0.045(2) 0.034(2) 0.075(3) -0.002(2) -0.005(2) 0.0127(18)
C36 0.0305(19) 0.0298(19) 0.051(2) 0.0015(17) -0.0018(17) 0.0017(15)
C37 0.0344(18) 0.0245(16) 0.0209(16) -0.0005(13) -0.0027(13) -0.0100(13)
C38 0.090(3) 0.044(2) 0.042(2) 0.0047(19) 0.032(2) 0.008(2)
C39 0.149(6) 0.070(4) 0.044(3) 0.007(3) 0.046(3) -0.006(4)
C40 0.122(5) 0.046(3) 0.038(2) 0.011(2) -0.001(3) -0.031(3)
C41 0.071(3) 0.036(2) 0.046(2) 0.0129(18) -0.016(2) -0.014(2)
C42 0.044(2) 0.036(2) 0.037(2) 0.0088(16) -0.0047(17) -0.0043(16)
C43 0.0286(17) 0.0283(17) 0.0216(16) -0.0064(13) -0.0051(13) 0.0019(14)
C44 0.034(2) 0.045(2) 0.0282(19) -0.0053(16) -0.0092(15) 0.0030(16)
C45 0.041(2) 0.047(2) 0.0216(17) -0.0103(16) -0.0111(15) 0.0067(17)
C46 0.044(2) 0.041(2) 0.0270(18) -0.0009(16) 0.0054(15) -0.0036(17)
C47 0.0308(19) 0.0342(19) 0.0243(18) -0.0011(15) -0.0023(14) 0.0001(15)
C48 0.0345(19) 0.0279(18) 0.0256(17) -0.0062(14) -0.0054(14) 0.0011(14)
C49 0.0198(15) 0.0205(15) 0.0250(16) 0.0005(12) 0.0046(12) -0.0012(12)
C50 0.0327(19) 0.0273(18) 0.0317(19) -0.0028(15) 0.0094(15) -0.0047(14)
C51 0.0284(19) 0.0274(19) 0.071(3) -0.0100(19) 0.0182(19) 0.0004(15)
C52 0.0292(19) 0.0256(19) 0.068(3) -0.0006(19) -0.0117(19) 0.0027(15)
C53 0.042(2) 0.032(2) 0.044(2) 0.0027(17) -0.0108(18) 0.0045(17)
C54 0.0338(19) 0.0313(18) 0.0318(19) 0.0029(15) 0.0000(15) 0.0024(15)
C55 0.0319(18) 0.0311(19) 0.0203(16) 0.0024(13) -0.0006(13) -0.0070(14)
C56 0.041(2) 0.033(2) 0.050(2) 0.0114(18) 0.0016(18) -0.0015(17)
C57 0.069(3) 0.032(2) 0.058(3) 0.015(2) -0.017(2) -0.003(2)
C58 0.092(4) 0.040(2) 0.029(2) 0.0102(17) -0.008(2) -0.031(2)
C59 0.076(3) 0.047(3) 0.036(2) -0.0002(19) 0.018(2) -0.027(2)
C60 0.045(2) 0.036(2) 0.0299(19) -0.0014(15) 0.0140(16) -0.0124(16)
O1 0.0427(15) 0.0399(15) 0.0310(14) 0.0157(11) 0.0009(11) 0.0003(12)
O2 0.0475(16) 0.0366(15) 0.0327(14) -0.0198(12) -0.0041(12) 0.0000(12)

loop_
_atom_type_symbol
_atom_type_description
_atom_type_scat_dispersion_real
_atom_type_scat_dispersion_imag
_atom_type_scat_source
C C 0.0033 0.0016 'International Tables Vol C Tables 4.2.6.8 and 6.1.1.4'
H H 0.0000 0.0000 'International Tables Vol C Tables 4.2.6.8 and 6.1.1.4'
O O 0.0106 0.0060 'International Tables Vol C Tables 4.2.6.8 and 6.1.1.4'
P P 0.1023 0.0942 'International Tables Vol C Tables 4.2.6.8 and 6.1.1.4'
Cl Cl 0.1484 0.1585 'International Tables Vol C Tables 4.2.6.8 and 6.1.1.4'
Pt Pt -1.7033 8.3905 'International Tables Vol C Tables 4.2.6.8 and 6.1.1.4'

loop_
_geom_angle_atom_site_label_1
_geom_angle_atom_site_label_2
_geom_angle_atom_site_label_3
_geom_angle
_geom_angle_site_symmetry_1
_geom_angle_site_symmetry_3
_geom_angle_publ_flag
P1 Pt1 P2 97.78(3) . . ?
P1 Pt1 Cl2 177.25(3) . . ?
P2 Pt1 Cl2 84.90(3) . . ?
P1 Pt1 Cl1 87.51(3) . . ?
P2 Pt1 Cl1 174.45(3) . . ?
Cl2 Pt1 Cl1 89.83(3) . . ?
P4 Pt2 P3 97.82(3) . . ?
P4 Pt2 Cl3 174.83(3) . . ?
P3 Pt2 Cl3 86.48(3) . . ?
P4 Pt2 Cl4 86.24(3) . . ?
P3 Pt2 Cl4 175.60(3) . . ?
Cl3 Pt2 Cl4 89.54(3) . . ?
C13 P1 C1 103.04(15) . . ?
C13 P1 C7 105.61(15) . . ?
C1 P1 C7 108.68(15) . . ?
C13 P1 Pt1 111.17(10) . . ?
C1 P1 Pt1 114.25(10) . . ?
C7 P1 Pt1 113.27(11) . . ?
C19 P2 C25 107.84(14) . . ?
C19 P2 C17 102.40(14) . . ?
C25 P2 C17 100.22(14) . . ?
C19 P2 Pt1 112.62(10) . . ?
C25 P2 Pt1 111.51(10) . . ?
C17 P2 Pt1 120.88(10) . . ?
C31 P3 C37 108.01(15) . . ?
C31 P3 C43 102.51(14) . . ?
C37 P3 C43 101.83(15) . . ?
C31 P3 Pt2 113.51(10) . . ?
C37 P3 Pt2 109.96(10) . . ?
C43 P3 Pt2 119.88(11) . . ?
C47 P4 C55 104.38(15) . . ?
C47 P4 C49 104.73(15) . . ?
C55 P4 C49 110.66(14) . . ?
C47 P4 Pt2 112.09(12) . . ?
C55 P4 Pt2 110.36(11) . . ?
C49 P4 Pt2 114.08(10) . . ?
C2 C1 C6 119.7(3) . . ?
C2 C1 P1 120.7(2) . . ?
C6 C1 P1 119.7(3) . . ?
C3 C2 C1 119.7(3) . . ?
C4 C3 C2 120.4(4) . . ?
C5 C4 C3 120.1(3) . . ?
C4 C5 C6 120.5(3) . . ?
C1 C6 C5 119.6(3) . . ?
C12 C7 C8 118.6(3) . . ?
C12 C7 P1 118.5(3) . . ?
C8 C7 P1 122.9(3) . . ?
C9 C8 C7 120.7(4) . . ?
C8 C9 C10 120.6(4) . . ?
C11 C10 C9 119.5(4) . . ?
C10 C11 C12 119.7(4) . . ?
C7 C12 C11 120.6(4) . . ?
C14 C13 C18 104.9(3) . . ?
C14 C13 P1 131.4(3) . . ?
C18 C13 P1 120.7(2) . . ?
C13 C14 C15 106.0(3) . . ?
O1 C15 C14 101.6(3) . . ?
O1 C15 C16 102.5(3) . . ?
C14 C15 C16 104.5(3) . . ?
C15 C16 C17 101.4(3) . . ?
C16 C17 C18 100.4(3) . . ?
C16 C17 P2 120.1(2) . . ?
C18 C17 P2 115.6(2) . . ?
O1 C18 C13 102.5(3) . . ?
O1 C18 C17 100.7(3) . . ?
C13 C18 C17 105.7(3) . . ?
C20 C19 C24 118.5(3) . . ?
C20 C19 P2 120.3(2) . . ?
C24 C19 P2 121.0(2) . . ?
C21 C20 C19 120.2(3) . . ?
C22 C21 C20 120.6(3) . . ?
C23 C22 C21 119.6(3) . . ?
C24 C23 C22 120.2(3) . . ?
C23 C24 C19 120.9(3) . . ?
C26 C25 C30 118.8(3) . . ?
C26 C25 P2 123.9(3) . . ?
C30 C25 P2 117.2(2) . . ?
C25 C26 C27 120.5(4) . . ?
C28 C27 C26 120.4(4) . . ?
C27 C28 C29 119.4(4) . . ?
C30 C29 C28 120.6(4) . . ?
C29 C30 C25 120.2(3) . . ?
C36 C31 C32 118.8(3) . . ?
C36 C31 P3 121.1(2) . . ?
C32 C31 P3 120.0(3) . . ?
C31 C32 C33 119.8(4) . . ?
C34 C33 C32 120.2(4) . . ?
C35 C34 C33 119.8(4) . . ?
C34 C35 C36 121.1(4) . . ?
C31 C36 C35 120.0(4) . . ?
C38 C37 C42 117.7(3) . . ?
C38 C37 P3 122.2(3) . . ?
C42 C37 P3 119.9(3) . . ?
C37 C38 C39 120.4(4) . . ?
C38 C39 C40 120.8(5) . . ?
C41 C40 C39 119.6(4) . . ?
C40 C41 C42 119.6(4) . . ?
C41 C42 C37 121.9(4) . . ?
C44 C43 C48 100.8(3) . . ?
C44 C43 P3 117.8(2) . . ?
C48 C43 P3 118.4(2) . . ?
C43 C44 C45 100.9(3) . . ?
O2 C45 C46 102.2(3) . . ?
O2 C45 C44 102.7(3) . . ?
C46 C45 C44 103.8(3) . . ?
C47 C46 C45 104.7(3) . . ?
C46 C47 C48 105.0(3) . . ?
C46 C47 P4 127.6(3) . . ?
C48 C47 P4 122.6(2) . . ?
O2 C48 C47 102.5(3) . . ?
O2 C48 C43 100.9(3) . . ?
C47 C48 C43 105.9(3) . . ?
C50 C49 C54 118.9(3) . . ?
C50 C49 P4 121.1(2) . . ?
C54 C49 P4 120.0(2) . . ?
C49 C50 C51 119.5(3) . . ?
C52 C51 C50 121.0(4) . . ?
C51 C52 C53 120.2(3) . . ?
C52 C53 C54 120.0(4) . . ?
C53 C54 C49 120.3(3) . . ?
C60 C55 C56 118.9(3) . . ?
C60 C55 P4 124.1(3) . . ?
C56 C55 P4 116.9(3) . . ?
C57 C56 C55 121.0(4) . . ?
C56 C57 C58 119.6(4) . . ?
C59 C58 C57 119.4(4) . . ?
C58 C59 C60 121.7(4) . . ?
C59 C60 C55 119.2(4) . . ?
C18 O1 C15 96.1(2) . . ?
C45 O2 C48 96.7(2) . . ?

loop_
_geom_bond_atom_site_label_1
_geom_bond_atom_site_label_2
_geom_bond_distance
_geom_bond_site_symmetry_2
_geom_bond_publ_flag
Pt1 P1 2.2311(7) . ?
Pt1 P2 2.2400(8) . ?
Pt1 Cl2 2.3519(7) . ?
Pt1 Cl1 2.3525(8) . ?
Pt2 P4 2.2297(7) . ?
Pt2 P3 2.2336(7) . ?
Pt2 Cl3 2.3481(8) . ?
Pt2 Cl4 2.3531(8) . ?
P1 C13 1.800(3) . ?
P1 C1 1.810(3) . ?
P1 C7 1.813(3) . ?
P2 C19 1.820(3) . ?
P2 C25 1.828(3) . ?
P2 C17 1.859(3) . ?
P3 C31 1.813(3) . ?
P3 C37 1.820(3) . ?
P3 C43 1.837(3) . ?
P4 C47 1.783(3) . ?
P4 C55 1.807(3) . ?
P4 C49 1.816(3) . ?
C1 C2 1.393(5) . ?
C1 C6 1.393(4) . ?
C2 C3 1.385(5) . ?
C3 C4 1.384(5) . ?
C4 C5 1.366(5) . ?
C5 C6 1.395(5) . ?
C7 C12 1.375(5) . ?
C7 C8 1.388(5) . ?
C8 C9 1.377(5) . ?
C9 C10 1.377(6) . ?
C10 C11 1.374(7) . ?
C11 C12 1.405(6) . ?
C13 C14 1.320(5) . ?
C13 C18 1.526(5) . ?
C14 C15 1.513(5) . ?
C15 O1 1.435(5) . ?
C15 C16 1.539(5) . ?
C16 C17 1.543(4) . ?
C17 C18 1.558(4) . ?
C18 O1 1.428(4) . ?
C19 C20 1.386(4) . ?
C19 C24 1.397(4) . ?
C20 C21 1.384(4) . ?
C21 C22 1.381(5) . ?
C22 C23 1.377(6) . ?
C23 C24 1.374(5) . ?
C25 C26 1.368(5) . ?
C25 C30 1.405(4) . ?
C26 C27 1.407(5) . ?
C27 C28 1.367(6) . ?
C28 C29 1.385(6) . ?
C29 C30 1.379(5) . ?
C31 C36 1.378(5) . ?
C31 C32 1.392(4) . ?
C32 C33 1.393(5) . ?
C33 C34 1.364(6) . ?
C34 C35 1.355(6) . ?
C35 C36 1.381(5) . ?
C37 C38 1.365(5) . ?
C37 C42 1.377(5) . ?
C38 C39 1.367(6) . ?
C39 C40 1.374(8) . ?
C40 C41 1.343(7) . ?
C41 C42 1.371(5) . ?
C43 C44 1.543(4) . ?
C43 C48 1.545(5) . ?
C44 C45 1.549(5) . ?
C45 O2 1.422(4) . ?
C45 C46 1.522(5) . ?
C46 C47 1.347(5) . ?
C47 C48 1.523(5) . ?
C48 O2 1.426(4) . ?
C49 C50 1.396(4) . ?
C49 C54 1.404(5) . ?
C50 C51 1.397(5) . ?
C51 C52 1.363(6) . ?
C52 C53 1.382(6) . ?
C53 C54 1.387(5) . ?
C55 C60 1.388(5) . ?
C55 C56 1.404(5) . ?
C56 C57 1.365(5) . ?
C57 C58 1.391(7) . ?
C58 C59 1.372(7) . ?
C59 C60 1.378(5) . ?
